data_7104372
loop_
_publ_author_name
'Ni, Chengbao'
'Ellis, Bobby D'
'Long, Gary J'
'Power, Philip P'

_publ_section_title
;
 Reactions of Ar'CrCrAr' with N2O or N3(1-Ad): complete cleavage of the
 Cr-Cr quintuple interaction.
;
_journal_issue 17
_journal_name_full 'Chemical communications (Cambridge, England)'
_journal_page_first 2332
_journal_page_last 2334
_journal_paper_doi 10.1039/b901494b
_journal_volume 34
_journal_year 2009
_chemical_formula_moiety 'C70 H89 Cr2 N3, C6 H14'
_chemical_formula_sum 'C76 H103 Cr2 N3'
_chemical_formula_weight 1162.61
_chemical_name_systematic
;
?
;
_space_group_IT_number 14
_symmetry_cell_setting monoclinic
_symmetry_space_group_name_Hall '-P 2yn'
_symmetry_space_group_name_H-M 'P 1 21/n 1'
_atom_sites_solution_hydrogens geom
_atom_sites_solution_primary direct
_atom_sites_solution_secondary difmap
_audit_creation_method SHELXL-97
_cell_angle_alpha 90.00
_cell_angle_beta 106.4190(10)
_cell_angle_gamma 90.00
_cell_formula_units_Z 4
_cell_length_a 13.5244(10)
_cell_length_b 23.2443(18)
_cell_length_c 22.0876(17)
_cell_measurement_reflns_used 9861
_cell_measurement_temperature 90(2)
_cell_measurement_theta_max 26.35
_cell_measurement_theta_min 2.74
_cell_volume 6660.4(9)
_computing_cell_refinement 'SAINT (7.46A) (Bruker, 2006)'
_computing_data_collection 'Apex2 (2.2-0) (Bruker, 2007)'
_computing_data_reduction 'SAINT (7.46A) (Bruker, 2006)'
_computing_molecular_graphics 'SHELXTL 5.1, XP (Sheldrick, 1994)'
_computing_publication_material SHELXL97
_computing_structure_refinement 'SHELXL-97 (Sheldrick, 2008)'
_computing_structure_solution 'SHELXS-97 (Sheldrick, 2008)'
_diffrn_ambient_temperature 90(2)
_diffrn_measured_fraction_theta_full 0.997
_diffrn_measured_fraction_theta_max 0.997
_diffrn_measurement_device_type 'Bruker APEX-II CCD'
_diffrn_measurement_method '\f and \w scans'
_diffrn_radiation_monochromator graphite
_diffrn_radiation_source 'fine-focus sealed tube'
_diffrn_radiation_type MoK\a
_diffrn_radiation_wavelength 0.71073
_diffrn_reflns_av_R_equivalents 0.0508
_diffrn_reflns_av_sigmaI/netI 0.0413
_diffrn_reflns_limit_h_max 16
_diffrn_reflns_limit_h_min -16
_diffrn_reflns_limit_k_max 29
_diffrn_reflns_limit_k_min -29
_diffrn_reflns_limit_l_max 27
_diffrn_reflns_limit_l_min -27
_diffrn_reflns_number 51038
_diffrn_reflns_theta_full 26.42
_diffrn_reflns_theta_max 26.42
_diffrn_reflns_theta_min 2.70
_exptl_absorpt_coefficient_mu 0.370
_exptl_absorpt_correction_T_max 0.9776
_exptl_absorpt_correction_T_min 0.9535
_exptl_absorpt_correction_type multi-scan
_exptl_absorpt_process_details 'SADABS 2008/3 (Sheldrick, 2008)'
_exptl_crystal_colour Dark_Amber
_exptl_crystal_density_diffrn 1.159
_exptl_crystal_density_meas ?
_exptl_crystal_description Block
_exptl_crystal_F_000 2512
_exptl_crystal_size_max 0.13
_exptl_crystal_size_mid 0.11
_exptl_crystal_size_min 0.07
_platon_squeeze_details
;
;
_refine_diff_density_max 0.646
_refine_diff_density_min -0.358
_refine_diff_density_rms 0.068
_refine_ls_extinction_method none
_refine_ls_goodness_of_fit_ref 1.089
_refine_ls_hydrogen_treatment constr
_refine_ls_matrix_type full
_refine_ls_number_parameters 778
_refine_ls_number_reflns 13646
_refine_ls_number_restraints 17
_refine_ls_restrained_S_all 1.091
_refine_ls_R_factor_all 0.0784
_refine_ls_R_factor_gt 0.0515
_refine_ls_shift/su_max 0.001
_refine_ls_shift/su_mean 0.000
_refine_ls_structure_factor_coef Fsqd
_refine_ls_weighting_details 'calc w=1/[\s^2^(Fo^2^)+(0.0735P)^2^+3.7275P] where P=(Fo^2^+2Fc^2^)/3'
_refine_ls_weighting_scheme calc
_refine_ls_wR_factor_gt 0.1373
_refine_ls_wR_factor_ref 0.1475
_reflns_number_gt 9983
_reflns_number_total 13646
_reflns_threshold_expression >2sigma(I)
_cod_data_source_file b901494b.txt
_cod_data_source_block cbn47fmi
_cod_depositor_comments
;
The following automatic conversions were performed:
'_symmetry_cell_setting' value 'Monoclinic' changed to 'monoclinic'
according to '/home/saulius/struct/CIF-dictionaries/cif_core.dic'
dictionary named 'cif_core.dic' version 2.4.1 from 2010-06-29.

Automatic conversion script
Id: cif_fix_enum 1527 2010-12-29 10:47:43Z saulius 
;
_cod_original_sg_symbol_H-M 'P 21/n'
_cod_database_code 7104372

loop_
_symmetry_equiv_pos_as_xyz
'x, y, z'
'-x+1/2, y+1/2, -z+1/2'
'-x, -y, -z'
'x-1/2, -y-1/2, z-1/2'

loop_
_atom_site_label
_atom_site_type_symbol
_atom_site_fract_x
_atom_site_fract_y
_atom_site_fract_z
_atom_site_U_iso_or_equiv
_atom_site_adp_type
_atom_site_occupancy
_atom_site_symmetry_multiplicity
_atom_site_calc_flag
_atom_site_refinement_flags
_atom_site_disorder_assembly
_atom_site_disorder_group
Cr1 Cr 0.31220(3) 0.629908(17) 0.635185(18) 0.02084(11) Uani 1 1 d . . .
Cr2 Cr 0.21703(3) 0.638329(17) 0.770728(17) 0.01766(10) Uani 1 1 d . B .
N1 N 0.46066(15) 0.62815(9) 0.69769(10) 0.0227(4) Uani 1 1 d . . .
N2 N 0.42166(15) 0.63031(9) 0.74655(9) 0.0208(4) Uani 1 1 d . . .
N3 N 0.32118(15) 0.63133(9) 0.72643(9) 0.0205(4) Uani 1 1 d . . .
C1 C 0.15573(18) 0.62916(10) 0.58577(11) 0.0191(5) Uani 1 1 d . . .
C2 C 0.1551(2) 0.62589(10) 0.52205(11) 0.0226(5) Uani 1 1 d . . .
C3 C 0.0643(2) 0.62126(11) 0.47276(12) 0.0294(6) Uani 1 1 d . . .
H3A H 0.0668 0.6177 0.4304 0.035 Uiso 1 1 calc R . .
C4 C -0.0299(2) 0.62189(12) 0.48641(13) 0.0307(6) Uani 1 1 d . . .
H4A H -0.0922 0.6196 0.4532 0.037 Uiso 1 1 calc R . .
C5 C -0.0327(2) 0.62589(11) 0.54842(12) 0.0261(5) Uani 1 1 d . . .
H5A H -0.0973 0.6266 0.5576 0.031 Uiso 1 1 calc R . .
C6 C 0.05877(18) 0.62888(10) 0.59781(11) 0.0196(5) Uani 1 1 d . . .
C7 C 0.2612(2) 0.62866(11) 0.51433(11) 0.0240(5) Uani 1 1 d . A .
C8 C 0.3041(2) 0.68309(12) 0.50723(12) 0.0299(6) Uani 1 1 d D . .
C9 C 0.4075(2) 0.68536(13) 0.50821(13) 0.0368(7) Uani 1 1 d . A .
H9A H 0.4375 0.7216 0.5041 0.044 Uiso 1 1 calc RD . .
C10 C 0.4676(2) 0.63671(14) 0.51489(13) 0.0371(7) Uani 1 1 d . . .
H10A H 0.5379 0.6398 0.5156 0.045 Uiso 1 1 calc R A .
C11 C 0.4260(2) 0.58316(13) 0.52060(12) 0.0314(6) Uani 1 1 d . A .
H11A H 0.4675 0.5496 0.5243 0.038 Uiso 1 1 calc R . .
C12 C 0.3228(2) 0.57840(11) 0.52099(11) 0.0244(5) Uani 1 1 d . . .
C13 C 0.05416(17) 0.63346(10) 0.66441(11) 0.0190(5) Uani 1 1 d . B .
C14 C 0.05098(17) 0.68845(10) 0.69129(11) 0.0200(5) Uani 1 1 d D . .
C15 C 0.05348(17) 0.69200(11) 0.75522(11) 0.0222(5) Uani 1 1 d . B .
H15A H 0.0546 0.7307 0.7753 0.027 Uiso 1 1 calc R . .
C16 C 0.05548(17) 0.64246(11) 0.79152(12) 0.0218(5) Uani 1 1 d . . .
H16A H 0.0517 0.6458 0.8360 0.026 Uiso 1 1 calc R B .
C17 C 0.05453(17) 0.58827(11) 0.76387(11) 0.0222(5) Uani 1 1 d . B .
H17A H 0.0549 0.5529 0.7897 0.027 Uiso 1 1 calc R . .
C18 C 0.05168(17) 0.58303(10) 0.70008(11) 0.0196(5) Uani 1 1 d . . .
C19 C 0.2358(3) 0.73695(13) 0.49695(17) 0.0285(8) Uani 0.82 1 d PD A 1
H19 H 0.1622 0.7243 0.4826 0.034 Uiso 0.82 1 calc PR A 1
C20 C 0.2523(3) 0.77001(14) 0.55979(15) 0.0305(7) Uani 0.82 1 d PD A 1
H20A H 0.2294 0.7461 0.5898 0.046 Uiso 0.82 1 calc PR A 1
H20B H 0.2124 0.8058 0.5521 0.046 Uiso 0.82 1 calc PR A 1
H20C H 0.3257 0.7791 0.5772 0.046 Uiso 0.82 1 calc PR A 1
C21 C 0.2549(3) 0.7780(2) 0.44695(18) 0.0363(9) Uani 0.82 1 d PD A 1
H21A H 0.2544 0.7561 0.4089 0.054 Uiso 0.82 1 calc PR A 1
H21B H 0.3220 0.7967 0.4636 0.054 Uiso 0.82 1 calc PR A 1
H21C H 0.2005 0.8072 0.4364 0.054 Uiso 0.82 1 calc PR A 1
C19A C 0.2627(13) 0.7437(4) 0.5068(8) 0.0285(8) Uani 0.18 1 d PD A 2
H19A H 0.1920 0.7432 0.5125 0.034 Uiso 0.18 1 calc PR A 2
C20A C 0.3303(13) 0.7884(6) 0.5503(7) 0.045(4) Uiso 0.18 1 d PD A 2
H20D H 0.3432 0.7762 0.5943 0.067 Uiso 0.18 1 calc PR A 2
H20E H 0.2951 0.8257 0.5443 0.067 Uiso 0.18 1 calc PR A 2
H20F H 0.3961 0.7919 0.5402 0.067 Uiso 0.18 1 calc PRD A 2
C21A C 0.258(2) 0.7560(11) 0.4378(7) 0.051(8) Uiso 0.18 1 d PD A 2
H21D H 0.2557 0.7196 0.4151 0.076 Uiso 0.18 1 calc PR A 2
H21E H 0.3188 0.7780 0.4361 0.076 Uiso 0.18 1 calc PR A 2
H21F H 0.1956 0.7784 0.4180 0.076 Uiso 0.18 1 calc PR A 2
C22 C 0.2759(2) 0.51904(11) 0.52278(13) 0.0278(6) Uani 1 1 d . A .
H22A H 0.2098 0.5242 0.5340 0.033 Uiso 1 1 calc R . .
C23 C 0.3445(2) 0.47923(13) 0.57168(15) 0.0395(7) Uani 1 1 d . . .
H23A H 0.3589 0.4969 0.6136 0.059 Uiso 1 1 calc R A .
H23B H 0.4094 0.4728 0.5613 0.059 Uiso 1 1 calc R . .
H23C H 0.3093 0.4424 0.5717 0.059 Uiso 1 1 calc R . .
C24 C 0.2502(3) 0.49257(13) 0.45684(14) 0.0406(7) Uani 1 1 d . . .
H24A H 0.2037 0.5182 0.4266 0.061 Uiso 1 1 calc R A .
H24B H 0.2167 0.4552 0.4570 0.061 Uiso 1 1 calc R . .
H24C H 0.3139 0.4873 0.4446 0.061 Uiso 1 1 calc R . .
C25 C 0.0359(4) 0.7419(2) 0.6507(4) 0.0232(8) Uani 0.82 1 d PD B 1
H25 H 0.0540 0.7331 0.6109 0.028 Uiso 0.82 1 calc PR B 1
C26 C 0.1024(3) 0.79247(15) 0.68470(17) 0.0353(8) Uani 0.82 1 d PD B 1
H26A H 0.0792 0.8042 0.7211 0.053 Uiso 0.82 1 calc PR B 1
H26B H 0.0956 0.8249 0.6555 0.053 Uiso 0.82 1 calc PR B 1
H26C H 0.1747 0.7805 0.6992 0.053 Uiso 0.82 1 calc PR B 1
C27 C -0.0762(3) 0.75935(17) 0.63480(18) 0.0357(8) Uani 0.82 1 d PD B 1
H27A H -0.1197 0.7272 0.6141 0.054 Uiso 0.82 1 calc PR B 1
H27B H -0.0882 0.7926 0.6063 0.054 Uiso 0.82 1 calc PR B 1
H27C H -0.0935 0.7696 0.6736 0.054 Uiso 0.82 1 calc PR B 1
C25A C 0.0439(18) 0.7443(9) 0.6549(17) 0.0232(8) Uani 0.18 1 d PD B 2
H25A H 0.0097 0.7310 0.6109 0.028 Uiso 0.18 1 calc PR B 2
C26A C 0.1419(10) 0.7731(6) 0.6465(8) 0.030(3) Uani 0.18 1 d PD B 2
H26D H 0.1835 0.7443 0.6324 0.045 Uiso 0.18 1 calc PR B 2
H26E H 0.1821 0.7895 0.6868 0.045 Uiso 0.18 1 calc PR B 2
H26F H 0.1223 0.8037 0.6149 0.045 Uiso 0.18 1 calc PR B 2
C27A C -0.0310(11) 0.7912(6) 0.6630(9) 0.033(4) Uani 0.18 1 d PD B 2
H27D H -0.0975 0.7738 0.6618 0.049 Uiso 0.18 1 calc PR B 2
H27E H -0.0407 0.8193 0.6287 0.049 Uiso 0.18 1 calc PR B 2
H27F H -0.0027 0.8106 0.7036 0.049 Uiso 0.18 1 calc PR B 2
C28 C 0.04498(19) 0.52386(11) 0.66969(12) 0.0241(5) Uani 1 1 d . B .
H28A H 0.0066 0.5285 0.6241 0.029 Uiso 1 1 calc R . .
C29 C -0.0147(2) 0.48036(11) 0.69784(13) 0.0297(6) Uani 1 1 d . . .
H29A H -0.0807 0.4972 0.6988 0.044 Uiso 1 1 calc R B .
H29B H 0.0258 0.4706 0.7409 0.044 Uiso 1 1 calc R . .
H29C H -0.0273 0.4455 0.6718 0.044 Uiso 1 1 calc R . .
C30 C 0.1512(2) 0.50044(12) 0.67257(13) 0.0305(6) Uani 1 1 d . . .
H30A H 0.1889 0.5289 0.6549 0.046 Uiso 1 1 calc R B .
H30B H 0.1439 0.4648 0.6481 0.046 Uiso 1 1 calc R . .
H30C H 0.1893 0.4926 0.7166 0.046 Uiso 1 1 calc R . .
C31 C 0.30720(18) 0.64556(10) 0.86379(11) 0.0198(5) Uani 1 1 d . . .
C32 C 0.34478(19) 0.59691(11) 0.90150(11) 0.0231(5) Uani 1 1 d . B .
C33 C 0.4250(2) 0.60158(13) 0.95727(13) 0.0340(6) Uani 1 1 d . . .
H33A H 0.4497 0.5680 0.9814 0.041 Uiso 1 1 calc R B .
C34 C 0.4693(2) 0.65444(13) 0.97803(13) 0.0371(7) Uani 1 1 d . B .
H34A H 0.5263 0.6570 1.0147 0.045 Uiso 1 1 calc R . .
C35 C 0.4293(2) 0.70322(12) 0.94464(12) 0.0317(6) Uani 1 1 d . . .
H35A H 0.4570 0.7398 0.9595 0.038 Uiso 1 1 calc R B .
C36 C 0.34833(18) 0.69929(11) 0.88900(11) 0.0229(5) Uani 1 1 d . B .
C37 C 0.2968(2) 0.53836(11) 0.88534(11) 0.0248(5) Uani 1 1 d . . .
C38 C 0.2088(2) 0.52374(12) 0.90480(12) 0.0275(6) Uani 1 1 d . B .
C39 C 0.1672(2) 0.46875(12) 0.89185(13) 0.0337(6) Uani 1 1 d . . .
H39A H 0.1078 0.4586 0.9043 0.040 Uiso 1 1 calc R B .
C40 C 0.2110(2) 0.42891(12) 0.86125(14) 0.0374(7) Uani 1 1 d . B .
H40A H 0.1819 0.3915 0.8531 0.045 Uiso 1 1 calc R . .
C41 C 0.2970(2) 0.44296(12) 0.84232(13) 0.0356(7) Uani 1 1 d . . .
H41A H 0.3264 0.4151 0.8211 0.043 Uiso 1 1 calc R B .
C42 C 0.3414(2) 0.49755(11) 0.85397(12) 0.0269(6) Uani 1 1 d . B .
C43 C 0.30126(19) 0.75539(11) 0.86208(11) 0.0223(5) Uani 1 1 d . . .
C44 C 0.2173(2) 0.77751(11) 0.88169(13) 0.0278(6) Uani 1 1 d . B .
C45 C 0.1801(2) 0.83139(12) 0.86218(14) 0.0345(7) Uani 1 1 d . . .
H45A H 0.1230 0.8459 0.8746 0.041 Uiso 1 1 calc R B .
C46 C 0.2236(2) 0.86506(12) 0.82498(14) 0.0336(6) Uani 1 1 d . B .
H46A H 0.1981 0.9027 0.8130 0.040 Uiso 1 1 calc R . .
C47 C 0.3047(2) 0.84347(11) 0.80524(13) 0.0282(6) Uani 1 1 d . . .
H47A H 0.3344 0.8666 0.7795 0.034 Uiso 1 1 calc R B .
C48 C 0.34332(19) 0.78871(11) 0.82226(11) 0.0234(5) Uani 1 1 d . B .
C49 C 0.1629(2) 0.56549(12) 0.94286(13) 0.0305(6) Uani 1 1 d . . .
H49A H 0.1768 0.6054 0.9304 0.037 Uiso 1 1 calc R B .
C50 C 0.0461(2) 0.55972(14) 0.93155(14) 0.0381(7) Uani 1 1 d . B .
H50A H 0.0118 0.5603 0.8861 0.057 Uiso 1 1 calc R . .
H50B H 0.0210 0.5918 0.9519 0.057 Uiso 1 1 calc R . .
H50C H 0.0309 0.5233 0.9494 0.057 Uiso 1 1 calc R . .
C51 C 0.2167(3) 0.55881(17) 1.01334(14) 0.0490(9) Uani 1 1 d . B .
H51A H 0.2909 0.5650 1.0211 0.073 Uiso 1 1 calc R . .
H51B H 0.2046 0.5200 1.0270 0.073 Uiso 1 1 calc R . .
H51C H 0.1891 0.5872 1.0371 0.073 Uiso 1 1 calc R . .
C52 C 0.4393(2) 0.51075(12) 0.83595(12) 0.0284(6) Uani 1 1 d . . .
H52A H 0.4462 0.5535 0.8344 0.034 Uiso 1 1 calc R B .
C53 C 0.5335(2) 0.48770(15) 0.88646(15) 0.0433(8) Uani 1 1 d . B .
H53A H 0.5371 0.5057 0.9272 0.065 Uiso 1 1 calc R . .
H53B H 0.5962 0.4968 0.8745 0.065 Uiso 1 1 calc R . .
H53C H 0.5275 0.4459 0.8900 0.065 Uiso 1 1 calc R . .
C54 C 0.4384(2) 0.48686(12) 0.77143(13) 0.0339(6) Uani 1 1 d . B .
H54A H 0.3768 0.5005 0.7395 0.051 Uiso 1 1 calc R . .
H54B H 0.4379 0.4447 0.7728 0.051 Uiso 1 1 calc R . .
H54C H 0.5001 0.5000 0.7605 0.051 Uiso 1 1 calc R . .
C55 C 0.1727(2) 0.74429(13) 0.92730(14) 0.0362(7) Uani 1 1 d . . .
H55A H 0.1912 0.7028 0.9253 0.043 Uiso 1 1 calc R B .
C56 C 0.2228(3) 0.76557(17) 0.99417(16) 0.0532(9) Uani 1 1 d . B .
H56A H 0.2977 0.7604 1.0045 0.080 Uiso 1 1 calc R . .
H56B H 0.1960 0.7436 1.0239 0.080 Uiso 1 1 calc R . .
H56C H 0.2071 0.8065 0.9971 0.080 Uiso 1 1 calc R . .
C57 C 0.0555(2) 0.74839(14) 0.91272(15) 0.0424(8) Uani 1 1 d . B .
H57A H 0.0235 0.7379 0.8685 0.064 Uiso 1 1 calc R . .
H57B H 0.0361 0.7879 0.9200 0.064 Uiso 1 1 calc R . .
H57C H 0.0317 0.7220 0.9403 0.064 Uiso 1 1 calc R . .
C58 C 0.42926(18) 0.76590(11) 0.79681(12) 0.0231(5) Uani 1 1 d . . .
H58A H 0.4379 0.7240 0.8071 0.028 Uiso 1 1 calc R B .
C59 C 0.5317(2) 0.79561(13) 0.82721(15) 0.0373(7) Uani 1 1 d . B .
H59A H 0.5493 0.7912 0.8732 0.056 Uiso 1 1 calc R . .
H59B H 0.5259 0.8366 0.8164 0.056 Uiso 1 1 calc R . .
H59C H 0.5857 0.7782 0.8116 0.056 Uiso 1 1 calc R . .
C60 C 0.4006(2) 0.77229(13) 0.72502(13) 0.0351(7) Uani 1 1 d . B .
H60A H 0.3368 0.7511 0.7058 0.053 Uiso 1 1 calc R . .
H60B H 0.4563 0.7568 0.7095 0.053 Uiso 1 1 calc R . .
H60C H 0.3905 0.8131 0.7138 0.053 Uiso 1 1 calc R . .
C61 C 0.57427(18) 0.62761(11) 0.71442(12) 0.0240(5) Uani 1 1 d . . .
C62 C 0.6102(2) 0.68088(12) 0.68493(14) 0.0311(6) Uani 1 1 d . . .
H62A H 0.5776 0.6809 0.6388 0.037 Uiso 1 1 calc R . .
H62B H 0.5884 0.7162 0.7027 0.037 Uiso 1 1 calc R . .
C63 C 0.62550(19) 0.62762(12) 0.78576(13) 0.0294(6) Uani 1 1 d . . .
H63A H 0.6035 0.5932 0.8050 0.035 Uiso 1 1 calc R . .
H63B H 0.6041 0.6622 0.8049 0.035 Uiso 1 1 calc R . .
C64 C 0.60845(18) 0.57395(11) 0.68482(12) 0.0238(5) Uani 1 1 d . . .
H64A H 0.5759 0.5741 0.6386 0.029 Uiso 1 1 calc R . .
H64B H 0.5858 0.5389 0.7025 0.029 Uiso 1 1 calc R . .
C65 C 0.7280(2) 0.68052(13) 0.69848(15) 0.0367(7) Uani 1 1 d . . .
H65A H 0.7502 0.7156 0.6796 0.044 Uiso 1 1 calc R . .
C66 C 0.7767(2) 0.68077(14) 0.76922(16) 0.0420(8) Uani 1 1 d . . .
H66A H 0.7553 0.7158 0.7877 0.050 Uiso 1 1 calc R . .
H66B H 0.8527 0.6814 0.7785 0.050 Uiso 1 1 calc R . .
C67 C 0.7435(2) 0.62729(13) 0.79873(14) 0.0356(7) Uani 1 1 d . . .
H67A H 0.7769 0.6275 0.8453 0.043 Uiso 1 1 calc R . .
C68 C 0.7760(2) 0.57327(13) 0.77001(13) 0.0338(6) Uani 1 1 d . . .
H68A H 0.7536 0.5387 0.7887 0.041 Uiso 1 1 calc R . .
H68B H 0.8520 0.5721 0.7794 0.041 Uiso 1 1 calc R . .
C69 C 0.7270(2) 0.57339(12) 0.69846(13) 0.0304(6) Uani 1 1 d . . .
H69A H 0.7484 0.5380 0.6798 0.037 Uiso 1 1 calc R . .
C70 C 0.7613(2) 0.62641(12) 0.66926(15) 0.0340(6) Uani 1 1 d . . .
H70A H 0.7295 0.6264 0.6230 0.041 Uiso 1 1 calc R . .
H70B H 0.8372 0.6261 0.6775 0.041 Uiso 1 1 calc R . .
C71 C 0.0379(3) 0.65916(19) 0.0940(2) 0.0663(11) Uani 1 1 d . . .
H71A H -0.0251 0.6408 0.0681 0.099 Uiso 1 1 calc R . .
H71B H 0.0861 0.6646 0.0686 0.099 Uiso 1 1 calc R . .
H71C H 0.0207 0.6966 0.1088 0.099 Uiso 1 1 calc R . .
C72 C 0.0859(3) 0.62236(17) 0.14864(19) 0.0588(10) Uani 1 1 d . . .
H72A H 0.0964 0.5835 0.1332 0.071 Uiso 1 1 calc R . .
H72B H 0.0377 0.6186 0.1748 0.071 Uiso 1 1 calc R . .
C73 C 0.1884(3) 0.64459(16) 0.1898(2) 0.0572(10) Uani 1 1 d . . .
H73A H 0.2372 0.6464 0.1639 0.069 Uiso 1 1 calc R . .
H73B H 0.1781 0.6844 0.2028 0.069 Uiso 1 1 calc R . .
C74 C 0.2371(3) 0.61064(16) 0.24763(18) 0.0586(10) Uani 1 1 d . . .
H74A H 0.2466 0.5707 0.2346 0.070 Uiso 1 1 calc R . .
H74B H 0.1883 0.6091 0.2736 0.070 Uiso 1 1 calc R . .
C75 C 0.3396(3) 0.63204(18) 0.2888(2) 0.0700(12) Uani 1 1 d . . .
H75A H 0.3897 0.6319 0.2637 0.084 Uiso 1 1 calc R . .
H75B H 0.3312 0.6724 0.3008 0.084 Uiso 1 1 calc R . .
C76 C 0.3829(4) 0.59831(18) 0.34681(19) 0.0698(11) Uani 1 1 d . . .
H76A H 0.4503 0.6141 0.3697 0.105 Uiso 1 1 calc R . .
H76B H 0.3910 0.5581 0.3356 0.105 Uiso 1 1 calc R . .
H76C H 0.3363 0.6003 0.3736 0.105 Uiso 1 1 calc R . .

loop_
_atom_site_aniso_label
_atom_site_aniso_U_11
_atom_site_aniso_U_22
_atom_site_aniso_U_33
_atom_site_aniso_U_23
_atom_site_aniso_U_13
_atom_site_aniso_U_12
Cr1 0.0165(2) 0.0298(2) 0.0165(2) -0.00181(16) 0.00518(15) -0.00026(16)
Cr2 0.01231(18) 0.0244(2) 0.01637(19) -0.00246(15) 0.00416(14) 0.00047(15)
N1 0.0146(10) 0.0325(12) 0.0230(11) -0.0045(9) 0.0087(8) 0.0003(8)
N2 0.0169(10) 0.0231(11) 0.0216(10) -0.0035(8) 0.0041(8) 0.0010(8)
N3 0.0147(10) 0.0279(11) 0.0185(10) -0.0034(8) 0.0039(8) 0.0004(8)
C1 0.0219(12) 0.0177(12) 0.0161(11) 0.0010(9) 0.0027(9) 0.0007(9)
C2 0.0303(14) 0.0175(12) 0.0191(12) 0.0015(9) 0.0055(10) -0.0004(10)
C3 0.0421(16) 0.0272(14) 0.0148(12) 0.0005(10) 0.0013(11) -0.0008(12)
C4 0.0272(14) 0.0325(15) 0.0232(13) -0.0012(11) -0.0076(11) -0.0012(11)
C5 0.0216(13) 0.0249(13) 0.0271(13) -0.0007(10) -0.0009(10) 0.0003(10)
C6 0.0191(12) 0.0164(11) 0.0210(12) -0.0013(9) 0.0019(9) -0.0004(9)
C7 0.0347(14) 0.0258(13) 0.0128(11) -0.0004(9) 0.0090(10) -0.0056(11)
C8 0.0433(16) 0.0303(14) 0.0215(13) -0.0037(11) 0.0179(12) -0.0102(12)
C9 0.0531(19) 0.0330(16) 0.0314(15) -0.0060(12) 0.0237(14) -0.0171(14)
C10 0.0346(16) 0.0540(19) 0.0290(15) -0.0057(13) 0.0190(13) -0.0175(14)
C11 0.0310(14) 0.0404(16) 0.0270(14) -0.0041(12) 0.0149(12) -0.0072(12)
C12 0.0292(13) 0.0292(14) 0.0167(12) -0.0009(10) 0.0095(10) -0.0060(11)
C13 0.0086(10) 0.0252(13) 0.0211(12) -0.0023(10) 0.0007(9) 0.0006(9)
C14 0.0087(10) 0.0248(13) 0.0260(13) -0.0036(10) 0.0039(9) -0.0022(9)
C15 0.0129(11) 0.0264(13) 0.0277(13) -0.0070(10) 0.0067(10) 0.0000(9)
C16 0.0108(11) 0.0316(14) 0.0240(12) -0.0043(10) 0.0065(9) 0.0008(10)
C17 0.0133(11) 0.0273(13) 0.0253(13) 0.0017(10) 0.0045(10) 0.0015(10)
C18 0.0097(10) 0.0228(12) 0.0239(12) -0.0021(10) 0.0011(9) 0.0006(9)
C19 0.036(2) 0.0250(15) 0.0216(18) -0.0020(12) 0.0041(16) -0.0127(14)
C20 0.0307(18) 0.0296(18) 0.0306(18) -0.0001(14) 0.0074(14) 0.0004(14)
C21 0.042(2) 0.035(3) 0.030(2) 0.0108(18) 0.0075(17) -0.005(2)
C19A 0.036(2) 0.0250(15) 0.0216(18) -0.0020(12) 0.0041(16) -0.0127(14)
C22 0.0274(14) 0.0257(13) 0.0335(14) -0.0002(11) 0.0141(12) -0.0030(11)
C23 0.0416(17) 0.0369(16) 0.0453(18) 0.0133(13) 0.0209(14) 0.0031(13)
C24 0.0483(18) 0.0331(16) 0.0423(17) -0.0110(13) 0.0157(15) -0.0147(14)
C25 0.0217(15) 0.0198(13) 0.0277(18) -0.0031(12) 0.0062(15) -0.0010(11)
C26 0.0331(19) 0.0283(18) 0.041(2) 0.0006(15) 0.0040(16) -0.0083(15)
C27 0.0253(17) 0.038(2) 0.040(2) 0.0144(17) 0.0031(15) 0.0035(16)
C25A 0.0217(15) 0.0198(13) 0.0277(18) -0.0031(12) 0.0062(15) -0.0010(11)
C26A 0.028(8) 0.022(7) 0.043(9) -0.002(6) 0.015(7) -0.001(6)
C27A 0.023(8) 0.018(7) 0.062(11) 0.002(7) 0.020(8) 0.002(6)
C28 0.0236(13) 0.0245(13) 0.0214(12) -0.0010(10) 0.0020(10) 0.0019(10)
C29 0.0261(14) 0.0244(14) 0.0378(15) -0.0018(11) 0.0079(12) -0.0013(11)
C30 0.0317(14) 0.0243(13) 0.0389(16) -0.0005(11) 0.0156(12) 0.0019(11)
C31 0.0172(11) 0.0254(13) 0.0197(12) -0.0016(9) 0.0100(10) -0.0003(9)
C32 0.0209(12) 0.0304(14) 0.0193(12) -0.0004(10) 0.0080(10) -0.0018(10)
C33 0.0366(15) 0.0357(16) 0.0256(14) 0.0065(12) 0.0021(12) 0.0014(13)
C34 0.0364(16) 0.0449(17) 0.0223(14) -0.0022(12) -0.0042(12) -0.0096(14)
C35 0.0355(15) 0.0320(15) 0.0255(14) -0.0044(11) 0.0051(12) -0.0082(12)
C36 0.0199(12) 0.0301(13) 0.0210(12) -0.0037(10) 0.0095(10) -0.0028(10)
C37 0.0272(13) 0.0267(13) 0.0182(12) 0.0038(10) 0.0026(10) -0.0018(11)
C38 0.0259(13) 0.0335(15) 0.0206(12) 0.0062(11) 0.0027(10) -0.0022(11)
C39 0.0369(16) 0.0346(16) 0.0305(15) 0.0057(12) 0.0108(12) -0.0082(13)
C40 0.0479(18) 0.0263(15) 0.0385(17) 0.0038(12) 0.0129(14) -0.0128(13)
C41 0.0489(18) 0.0281(15) 0.0297(15) 0.0015(12) 0.0108(13) 0.0007(13)
C42 0.0315(14) 0.0249(13) 0.0226(13) 0.0052(10) 0.0050(11) 0.0015(11)
C43 0.0223(12) 0.0231(13) 0.0218(12) -0.0090(10) 0.0069(10) -0.0049(10)
C44 0.0272(13) 0.0294(14) 0.0312(14) -0.0123(11) 0.0154(11) -0.0086(11)
C45 0.0300(15) 0.0305(15) 0.0487(18) -0.0155(13) 0.0203(13) -0.0015(12)
C46 0.0317(15) 0.0275(14) 0.0437(17) -0.0052(12) 0.0142(13) 0.0041(12)
C47 0.0285(14) 0.0273(14) 0.0313(14) -0.0039(11) 0.0123(11) 0.0001(11)
C48 0.0205(12) 0.0275(13) 0.0230(13) -0.0073(10) 0.0074(10) -0.0042(10)
C49 0.0277(14) 0.0352(15) 0.0299(14) 0.0026(12) 0.0103(12) 0.0003(12)
C50 0.0318(15) 0.0510(19) 0.0354(16) 0.0045(14) 0.0160(13) -0.0042(14)
C51 0.0404(18) 0.076(2) 0.0286(16) -0.0048(16) 0.0068(14) 0.0117(17)
C52 0.0311(14) 0.0269(14) 0.0262(14) 0.0024(11) 0.0064(11) 0.0032(11)
C53 0.0329(16) 0.055(2) 0.0389(17) 0.0129(15) 0.0046(13) 0.0087(14)
C54 0.0352(15) 0.0336(15) 0.0360(16) 0.0015(12) 0.0153(13) 0.0028(12)
C55 0.0430(17) 0.0310(15) 0.0448(17) -0.0095(13) 0.0289(14) -0.0050(13)
C56 0.051(2) 0.073(3) 0.0441(19) -0.0067(17) 0.0280(16) -0.0114(18)
C57 0.0446(18) 0.0420(17) 0.0550(19) -0.0195(15) 0.0373(16) -0.0131(14)
C58 0.0207(12) 0.0222(13) 0.0279(13) -0.0031(10) 0.0095(10) -0.0001(10)
C59 0.0232(14) 0.0329(16) 0.0564(19) -0.0079(14) 0.0124(13) -0.0015(12)
C60 0.0418(17) 0.0380(16) 0.0303(15) 0.0041(12) 0.0181(13) 0.0166(13)
C61 0.0162(12) 0.0294(14) 0.0279(13) -0.0056(11) 0.0085(10) 0.0020(10)
C62 0.0230(13) 0.0291(14) 0.0457(17) -0.0061(12) 0.0170(12) -0.0006(11)
C63 0.0152(12) 0.0408(16) 0.0316(14) -0.0117(12) 0.0058(11) 0.0017(11)
C64 0.0198(12) 0.0273(13) 0.0258(13) -0.0046(10) 0.0091(10) 0.0023(10)
C65 0.0243(14) 0.0316(15) 0.061(2) -0.0067(14) 0.0235(14) -0.0023(12)
C66 0.0185(13) 0.0437(18) 0.064(2) -0.0252(16) 0.0125(14) -0.0057(12)
C67 0.0170(13) 0.0506(19) 0.0382(16) -0.0158(14) 0.0058(12) 0.0030(12)
C68 0.0150(12) 0.0435(17) 0.0419(17) -0.0073(13) 0.0064(12) 0.0062(11)
C69 0.0210(13) 0.0333(15) 0.0399(16) -0.0090(12) 0.0136(12) 0.0044(11)
C70 0.0216(13) 0.0398(16) 0.0463(17) -0.0072(13) 0.0188(12) 0.0018(12)
C71 0.059(2) 0.072(3) 0.069(3) -0.007(2) 0.020(2) 0.006(2)
C72 0.050(2) 0.059(2) 0.072(3) -0.0022(19) 0.0250(19) -0.0048(18)
C73 0.046(2) 0.051(2) 0.079(3) -0.0027(19) 0.025(2) -0.0024(17)
C74 0.061(2) 0.050(2) 0.065(2) -0.0064(19) 0.019(2) -0.0108(19)
C75 0.060(2) 0.060(3) 0.081(3) 0.008(2) 0.004(2) -0.004(2)
C76 0.081(3) 0.060(3) 0.059(2) -0.006(2) 0.004(2) -0.015(2)

loop_
_atom_type_symbol
_atom_type_description
_atom_type_scat_dispersion_real
_atom_type_scat_dispersion_imag
_atom_type_scat_source
C C 0.0033 0.0016 'International Tables Vol C Tables 4.2.6.8 and 6.1.1.4'
H H 0.0000 0.0000 'International Tables Vol C Tables 4.2.6.8 and 6.1.1.4'
N N 0.0061 0.0033 'International Tables Vol C Tables 4.2.6.8 and 6.1.1.4'
Cr Cr 0.3209 0.6236 'International Tables Vol C Tables 4.2.6.8 and 6.1.1.4'

loop_
_geom_angle_atom_site_label_1
_geom_angle_atom_site_label_2
_geom_angle_atom_site_label_3
_geom_angle
_geom_angle_site_symmetry_1
_geom_angle_site_symmetry_3
_geom_angle_publ_flag
N3 Cr1 C1 107.03(9) . . ?
N3 Cr1 N1 63.78(8) . . ?
C1 Cr1 N1 170.64(9) . . ?
N3 Cr2 C31 101.49(8) . . ?
N3 Cr2 C16 161.53(9) . . ?
C31 Cr2 C16 96.95(9) . . ?
N3 Cr2 C17 134.11(8) . . ?
C31 Cr2 C17 111.36(9) . . ?
C16 Cr2 C17 33.72(8) . . ?
N3 Cr2 C15 136.15(8) . . ?
C31 Cr2 C15 110.32(9) . . ?
C16 Cr2 C15 33.52(8) . . ?
C17 Cr2 C15 58.74(8) . . ?
N2 N1 C61 114.9(2) . . ?
N2 N1 Cr1 90.45(13) . . ?
C61 N1 Cr1 154.59(16) . . ?
N3 N2 N1 109.77(19) . . ?
N2 N3 Cr2 131.74(16) . . ?
N2 N3 Cr1 96.00(14) . . ?
Cr2 N3 Cr1 132.09(10) . . ?
C2 C1 C6 116.4(2) . . ?
C2 C1 Cr1 104.01(17) . . ?
C6 C1 Cr1 139.49(18) . . ?
C3 C2 C1 122.6(2) . . ?
C3 C2 C7 125.2(2) . . ?
C1 C2 C7 112.2(2) . . ?
C4 C3 C2 119.2(2) . . ?
C4 C3 H3A 120.4 . . ?
C2 C3 H3A 120.4 . . ?
C5 C4 C3 120.0(2) . . ?
C5 C4 H4A 120.0 . . ?
C3 C4 H4A 120.0 . . ?
C4 C5 C6 120.5(2) . . ?
C4 C5 H5A 119.7 . . ?
C6 C5 H5A 119.7 . . ?
C5 C6 C1 121.2(2) . . ?
C5 C6 C13 119.8(2) . . ?
C1 C6 C13 119.0(2) . . ?
C12 C7 C8 120.0(2) . . ?
C12 C7 C2 120.5(2) . . ?
C8 C7 C2 119.1(2) . . ?
C9 C8 C7 118.1(3) . . ?
C9 C8 C19A 109.4(7) . . ?
C7 C8 C19A 131.9(8) . . ?
C9 C8 C19 122.1(3) . . ?
C7 C8 C19 119.8(3) . . ?
C10 C9 C8 122.0(3) . . ?
C10 C9 H9A 119.0 . . ?
C8 C9 H9A 119.0 . . ?
C9 C10 C11 120.4(3) . . ?
C9 C10 H10A 119.8 . . ?
C11 C10 H10A 119.8 . . ?
C10 C11 C12 120.1(3) . . ?
C10 C11 H11A 120.0 . . ?
C12 C11 H11A 120.0 . . ?
C11 C12 C7 119.4(2) . . ?
C11 C12 C22 119.6(2) . . ?
C7 C12 C22 120.8(2) . . ?
C14 C13 C18 120.3(2) . . ?
C14 C13 C6 119.5(2) . . ?
C18 C13 C6 120.2(2) . . ?
C15 C14 C13 118.7(2) . . ?
C15 C14 C25 120.5(4) . . ?
C13 C14 C25 120.6(4) . . ?
C15 C14 C25A 117.5(15) . . ?
C13 C14 C25A 123.8(15) . . ?
C16 C15 C14 121.2(2) . . ?
C16 C15 Cr2 68.56(13) . . ?
C14 C15 Cr2 82.90(14) . . ?
C16 C15 H15A 119.4 . . ?
C14 C15 H15A 119.4 . . ?
Cr2 C15 H15A 119.4 . . ?
C17 C16 C15 119.7(2) . . ?
C17 C16 Cr2 76.87(13) . . ?
C15 C16 Cr2 77.93(13) . . ?
C17 C16 H16A 120.1 . . ?
C15 C16 H16A 120.1 . . ?
Cr2 C16 H16A 120.1 . . ?
C16 C17 C18 120.7(2) . . ?
C16 C17 Cr2 69.41(13) . . ?
C18 C17 Cr2 82.71(14) . . ?
C16 C17 H17A 119.6 . . ?
C18 C17 H17A 119.6 . . ?
Cr2 C17 H17A 119.6 . . ?
C17 C18 C13 119.2(2) . . ?
C17 C18 C28 120.2(2) . . ?
C13 C18 C28 120.7(2) . . ?
C8 C19 C21 113.3(3) . . ?
C8 C19 C20 110.1(3) . . ?
C21 C19 C20 109.0(3) . . ?
C8 C19 H19 108.1 . . ?
C21 C19 H19 108.1 . . ?
C20 C19 H19 108.1 . . ?
C8 C19A C20A 118.3(11) . . ?
C8 C19A C21A 95.3(13) . . ?
C20A C19A C21A 110.3(9) . . ?
C8 C19A H19A 110.7 . . ?
C20A C19A H19A 110.7 . . ?
C21A C19A H19A 110.7 . . ?
C19A C20A H20D 109.5 . . ?
C19A C20A H20E 109.5 . . ?
H20D C20A H20E 109.5 . . ?
C19A C20A H20F 109.5 . . ?
H20D C20A H20F 109.5 . . ?
H20E C20A H20F 109.5 . . ?
C19A C21A H21D 109.5 . . ?
C19A C21A H21E 109.5 . . ?
H21D C21A H21E 109.5 . . ?
C19A C21A H21F 109.5 . . ?
H21D C21A H21F 109.5 . . ?
H21E C21A H21F 109.5 . . ?
C23 C22 C12 113.2(2) . . ?
C23 C22 C24 111.1(2) . . ?
C12 C22 C24 108.9(2) . . ?
C23 C22 H22A 107.8 . . ?
C12 C22 H22A 107.8 . . ?
C24 C22 H22A 107.8 . . ?
C22 C23 H23A 109.5 . . ?
C22 C23 H23B 109.5 . . ?
H23A C23 H23B 109.5 . . ?
C22 C23 H23C 109.5 . . ?
H23A C23 H23C 109.5 . . ?
H23B C23 H23C 109.5 . . ?
C22 C24 H24A 109.5 . . ?
C22 C24 H24B 109.5 . . ?
H24A C24 H24B 109.5 . . ?
C22 C24 H24C 109.5 . . ?
H24A C24 H24C 109.5 . . ?
H24B C24 H24C 109.5 . . ?
C14 C25 C27 108.5(3) . . ?
C14 C25 C26 112.1(5) . . ?
C27 C25 C26 108.5(4) . . ?
C14 C25 H25 109.2 . . ?
C27 C25 H25 109.2 . . ?
C26 C25 H25 109.2 . . ?
C14 C25A C27A 119.5(14) . . ?
C14 C25A C26A 120.6(14) . . ?
C27A C25A C26A 108.9(14) . . ?
C14 C25A H25A 101.1 . . ?
C27A C25A H25A 101.1 . . ?
C26A C25A H25A 101.1 . . ?
C25A C26A H26D 109.5 . . ?
C25A C26A H26E 109.5 . . ?
H26D C26A H26E 109.5 . . ?
C25A C26A H26F 109.5 . . ?
H26D C26A H26F 109.5 . . ?
H26E C26A H26F 109.5 . . ?
C25A C27A H27D 109.5 . . ?
C25A C27A H27E 109.5 . . ?
H27D C27A H27E 109.5 . . ?
C25A C27A H27F 109.5 . . ?
H27D C27A H27F 109.5 . . ?
H27E C27A H27F 109.5 . . ?
C30 C28 C18 111.5(2) . . ?
C30 C28 C29 110.3(2) . . ?
C18 C28 C29 113.0(2) . . ?
C30 C28 H28A 107.2 . . ?
C18 C28 H28A 107.2 . . ?
C29 C28 H28A 107.2 . . ?
C28 C29 H29A 109.5 . . ?
C28 C29 H29B 109.5 . . ?
H29A C29 H29B 109.5 . . ?
C28 C29 H29C 109.5 . . ?
H29A C29 H29C 109.5 . . ?
H29B C29 H29C 109.5 . . ?
C28 C30 H30A 109.5 . . ?
C28 C30 H30B 109.5 . . ?
H30A C30 H30B 109.5 . . ?
C28 C30 H30C 109.5 . . ?
H30A C30 H30C 109.5 . . ?
H30B C30 H30C 109.5 . . ?
C32 C31 C36 116.0(2) . . ?
C32 C31 Cr2 122.11(18) . . ?
C36 C31 Cr2 121.04(18) . . ?
C33 C32 C31 121.2(2) . . ?
C33 C32 C37 117.0(2) . . ?
C31 C32 C37 121.7(2) . . ?
C34 C33 C32 121.0(3) . . ?
C34 C33 H33A 119.5 . . ?
C32 C33 H33A 119.5 . . ?
C35 C34 C33 119.0(3) . . ?
C35 C34 H34A 120.5 . . ?
C33 C34 H34A 120.5 . . ?
C34 C35 C36 120.5(3) . . ?
C34 C35 H35A 119.7 . . ?
C36 C35 H35A 119.7 . . ?
C35 C36 C31 121.7(2) . . ?
C35 C36 C43 115.5(2) . . ?
C31 C36 C43 122.4(2) . . ?
C42 C37 C38 120.1(2) . . ?
C42 C37 C32 120.6(2) . . ?
C38 C37 C32 119.2(2) . . ?
C39 C38 C37 118.9(3) . . ?
C39 C38 C49 119.6(2) . . ?
C37 C38 C49 121.5(2) . . ?
C40 C39 C38 120.9(3) . . ?
C40 C39 H39A 119.5 . . ?
C38 C39 H39A 119.5 . . ?
C39 C40 C41 120.4(3) . . ?
C39 C40 H40A 119.8 . . ?
C41 C40 H40A 119.8 . . ?
C40 C41 C42 120.9(3) . . ?
C40 C41 H41A 119.6 . . ?
C42 C41 H41A 119.6 . . ?
C41 C42 C37 118.8(2) . . ?
C41 C42 C52 119.8(2) . . ?
C37 C42 C52 121.3(2) . . ?
C48 C43 C44 119.4(2) . . ?
C48 C43 C36 121.7(2) . . ?
C44 C43 C36 118.7(2) . . ?
C45 C44 C43 119.2(2) . . ?
C45 C44 C55 119.5(2) . . ?
C43 C44 C55 121.2(2) . . ?
C44 C45 C46 121.6(2) . . ?
C44 C45 H45A 119.2 . . ?
C46 C45 H45A 119.2 . . ?
C45 C46 C47 119.4(3) . . ?
C45 C46 H46A 120.3 . . ?
C47 C46 H46A 120.3 . . ?
C46 C47 C48 121.3(3) . . ?
C46 C47 H47A 119.4 . . ?
C48 C47 H47A 119.4 . . ?
C47 C48 C43 119.1(2) . . ?
C47 C48 C58 119.2(2) . . ?
C43 C48 C58 121.7(2) . . ?
C38 C49 C51 110.2(2) . . ?
C38 C49 C50 114.5(2) . . ?
C51 C49 C50 109.2(2) . . ?
C38 C49 H49A 107.5 . . ?
C51 C49 H49A 107.5 . . ?
C50 C49 H49A 107.5 . . ?
C49 C50 H50A 109.5 . . ?
C49 C50 H50B 109.5 . . ?
H50A C50 H50B 109.5 . . ?
C49 C50 H50C 109.5 . . ?
H50A C50 H50C 109.5 . . ?
H50B C50 H50C 109.5 . . ?
C49 C51 H51A 109.5 . . ?
C49 C51 H51B 109.5 . . ?
H51A C51 H51B 109.5 . . ?
C49 C51 H51C 109.5 . . ?
H51A C51 H51C 109.5 . . ?
H51B C51 H51C 109.5 . . ?
C42 C52 C54 113.2(2) . . ?
C42 C52 C53 110.2(2) . . ?
C54 C52 C53 109.7(2) . . ?
C42 C52 H52A 107.8 . . ?
C54 C52 H52A 107.8 . . ?
C53 C52 H52A 107.8 . . ?
C52 C53 H53A 109.5 . . ?
C52 C53 H53B 109.5 . . ?
H53A C53 H53B 109.5 . . ?
C52 C53 H53C 109.5 . . ?
H53A C53 H53C 109.5 . . ?
H53B C53 H53C 109.5 . . ?
C52 C54 H54A 109.5 . . ?
C52 C54 H54B 109.5 . . ?
H54A C54 H54B 109.5 . . ?
C52 C54 H54C 109.5 . . ?
H54A C54 H54C 109.5 . . ?
H54B C54 H54C 109.5 . . ?
C44 C55 C56 109.0(2) . . ?
C44 C55 C57 114.2(3) . . ?
C56 C55 C57 109.5(2) . . ?
C44 C55 H55A 108.0 . . ?
C56 C55 H55A 108.0 . . ?
C57 C55 H55A 108.0 . . ?
C55 C56 H56A 109.5 . . ?
C55 C56 H56B 109.5 . . ?
H56A C56 H56B 109.5 . . ?
C55 C56 H56C 109.5 . . ?
H56A C56 H56C 109.5 . . ?
H56B C56 H56C 109.5 . . ?
C55 C57 H57A 109.5 . . ?
C55 C57 H57B 109.5 . . ?
H57A C57 H57B 109.5 . . ?
C55 C57 H57C 109.5 . . ?
H57A C57 H57C 109.5 . . ?
H57B C57 H57C 109.5 . . ?
C48 C58 C59 111.9(2) . . ?
C48 C58 C60 110.7(2) . . ?
C59 C58 C60 110.2(2) . . ?
C48 C58 H58A 108.0 . . ?
C59 C58 H58A 108.0 . . ?
C60 C58 H58A 108.0 . . ?
C58 C59 H59A 109.5 . . ?
C58 C59 H59B 109.5 . . ?
H59A C59 H59B 109.5 . . ?
C58 C59 H59C 109.5 . . ?
H59A C59 H59C 109.5 . . ?
H59B C59 H59C 109.5 . . ?
C58 C60 H60A 109.5 . . ?
C58 C60 H60B 109.5 . . ?
H60A C60 H60B 109.5 . . ?
C58 C60 H60C 109.5 . . ?
H60A C60 H60C 109.5 . . ?
H60B C60 H60C 109.5 . . ?
N1 C61 C63 113.2(2) . . ?
N1 C61 C64 108.5(2) . . ?
C63 C61 C64 109.5(2) . . ?
N1 C61 C62 108.5(2) . . ?
C63 C61 C62 109.3(2) . . ?
C64 C61 C62 107.7(2) . . ?
C65 C62 C61 110.3(2) . . ?
C65 C62 H62A 109.6 . . ?
C61 C62 H62A 109.6 . . ?
C65 C62 H62B 109.6 . . ?
C61 C62 H62B 109.6 . . ?
H62A C62 H62B 108.1 . . ?
C61 C63 C67 109.6(2) . . ?
C61 C63 H63A 109.8 . . ?
C67 C63 H63A 109.8 . . ?
C61 C63 H63B 109.8 . . ?
C67 C63 H63B 109.8 . . ?
H63A C63 H63B 108.2 . . ?
C61 C64 C69 110.1(2) . . ?
C61 C64 H64A 109.6 . . ?
C69 C64 H64A 109.6 . . ?
C61 C64 H64B 109.6 . . ?
C69 C64 H64B 109.6 . . ?
H64A C64 H64B 108.2 . . ?
C66 C65 C62 109.0(2) . . ?
C66 C65 C70 110.0(2) . . ?
C62 C65 C70 109.5(2) . . ?
C66 C65 H65A 109.4 . . ?
C62 C65 H65A 109.4 . . ?
C70 C65 H65A 109.4 . . ?
C65 C66 C67 110.0(2) . . ?
C65 C66 H66A 109.7 . . ?
C67 C66 H66A 109.7 . . ?
C65 C66 H66B 109.7 . . ?
C67 C66 H66B 109.7 . . ?
H66A C66 H66B 108.2 . . ?
C68 C67 C66 109.8(2) . . ?
C68 C67 C63 109.3(2) . . ?
C66 C67 C63 109.3(2) . . ?
C68 C67 H67A 109.5 . . ?
C66 C67 H67A 109.5 . . ?
C63 C67 H67A 109.5 . . ?
C67 C68 C69 109.6(2) . . ?
C67 C68 H68A 109.7 . . ?
C69 C68 H68A 109.7 . . ?
C67 C68 H68B 109.7 . . ?
C69 C68 H68B 109.7 . . ?
H68A C68 H68B 108.2 . . ?
C70 C69 C68 110.1(2) . . ?
C70 C69 C64 109.5(2) . . ?
C68 C69 C64 108.9(2) . . ?
C70 C69 H69A 109.4 . . ?
C68 C69 H69A 109.4 . . ?
C64 C69 H69A 109.4 . . ?
C69 C70 C65 108.9(2) . . ?
C69 C70 H70A 109.9 . . ?
C65 C70 H70A 109.9 . . ?
C69 C70 H70B 109.9 . . ?
C65 C70 H70B 109.9 . . ?
H70A C70 H70B 108.3 . . ?
C72 C71 H71A 109.5 . . ?
C72 C71 H71B 109.5 . . ?
H71A C71 H71B 109.5 . . ?
C72 C71 H71C 109.5 . . ?
H71A C71 H71C 109.5 . . ?
H71B C71 H71C 109.5 . . ?
C71 C72 C73 114.2(3) . . ?
C71 C72 H72A 108.7 . . ?
C73 C72 H72A 108.7 . . ?
C71 C72 H72B 108.7 . . ?
C73 C72 H72B 108.7 . . ?
H72A C72 H72B 107.6 . . ?
C74 C73 C72 116.2(3) . . ?
C74 C73 H73A 108.2 . . ?
C72 C73 H73A 108.2 . . ?
C74 C73 H73B 108.2 . . ?
C72 C73 H73B 108.2 . . ?
H73A C73 H73B 107.4 . . ?
C73 C74 C75 116.8(3) . . ?
C73 C74 H74A 108.1 . . ?
C75 C74 H74A 108.1 . . ?
C73 C74 H74B 108.1 . . ?
C75 C74 H74B 108.1 . . ?
H74A C74 H74B 107.3 . . ?
C76 C75 C74 114.8(4) . . ?
C76 C75 H75A 108.6 . . ?
C74 C75 H75A 108.6 . . ?
C76 C75 H75B 108.6 . . ?
C74 C75 H75B 108.6 . . ?
H75A C75 H75B 107.5 . . ?
C75 C76 H76A 109.5 . . ?
C75 C76 H76B 109.5 . . ?
H76A C76 H76B 109.5 . . ?
C75 C76 H76C 109.5 . . ?
H76A C76 H76C 109.5 . . ?
H76B C76 H76C 109.5 . . ?

loop_
_geom_bond_atom_site_label_1
_geom_bond_atom_site_label_2
_geom_bond_distance
_geom_bond_site_symmetry_2
_geom_bond_publ_flag
Cr1 N3 1.985(2) . ?
Cr1 C1 2.089(2) . ?
Cr1 N1 2.091(2) . ?
Cr2 N3 1.936(2) . ?
Cr2 C31 2.079(2) . ?
Cr2 C16 2.358(2) . ?
Cr2 C17 2.453(2) . ?
Cr2 C15 2.477(2) . ?
N1 N2 1.329(3) . ?
N1 C61 1.475(3) . ?
N2 N3 1.305(3) . ?
C1 C2 1.407(3) . ?
C1 C6 1.410(3) . ?
C2 C3 1.396(4) . ?
C2 C7 1.494(4) . ?
C3 C4 1.389(4) . ?
C3 H3A 0.9500 . ?
C4 C5 1.384(4) . ?
C4 H4A 0.9500 . ?
C5 C6 1.401(3) . ?
C5 H5A 0.9500 . ?
C6 C13 1.494(3) . ?
C7 C12 1.418(4) . ?
C7 C8 1.419(3) . ?
C8 C9 1.394(4) . ?
C8 C19A 1.515(9) . ?
C8 C19 1.534(4) . ?
C9 C10 1.375(4) . ?
C9 H9A 0.9500 . ?
C10 C11 1.386(4) . ?
C10 H10A 0.9500 . ?
C11 C12 1.403(4) . ?
C11 H11A 0.9500 . ?
C12 C22 1.524(3) . ?
C13 C14 1.415(3) . ?
C13 C18 1.418(3) . ?
C14 C15 1.405(3) . ?
C14 C25 1.511(4) . ?
C14 C25A 1.515(9) . ?
C15 C16 1.399(4) . ?
C15 H15A 1.0000 . ?
C16 C17 1.398(3) . ?
C16 H16A 1.0000 . ?
C17 C18 1.404(3) . ?
C17 H17A 1.0000 . ?
C18 C28 1.522(3) . ?
C19 C21 1.535(4) . ?
C19 C20 1.546(4) . ?
C19 H19 1.0000 . ?
C20 H20A 0.9800 . ?
C20 H20B 0.9800 . ?
C20 H20C 0.9800 . ?
C21 H21A 0.9800 . ?
C21 H21B 0.9800 . ?
C21 H21C 0.9800 . ?
C19A C20A 1.530(9) . ?
C19A C21A 1.534(9) . ?
C19A H19A 1.0000 . ?
C20A H20D 0.9800 . ?
C20A H20E 0.9800 . ?
C20A H20F 0.9800 . ?
C21A H21D 0.9800 . ?
C21A H21E 0.9800 . ?
C21A H21F 0.9800 . ?
C22 C23 1.522(4) . ?
C22 C24 1.528(4) . ?
C22 H22A 1.0000 . ?
C23 H23A 0.9800 . ?
C23 H23B 0.9800 . ?
C23 H23C 0.9800 . ?
C24 H24A 0.9800 . ?
C24 H24B 0.9800 . ?
C24 H24C 0.9800 . ?
C25 C27 1.512(5) . ?
C25 C26 1.541(7) . ?
C25 H25 1.0000 . ?
C26 H26A 0.9800 . ?
C26 H26B 0.9800 . ?
C26 H26C 0.9800 . ?
C27 H27A 0.9800 . ?
C27 H27B 0.9800 . ?
C27 H27C 0.9800 . ?
C25A C27A 1.534(15) . ?
C25A C26A 1.542(15) . ?
C25A H25A 1.0000 . ?
C26A H26D 0.9800 . ?
C26A H26E 0.9800 . ?
C26A H26F 0.9800 . ?
C27A H27D 0.9800 . ?
C27A H27E 0.9800 . ?
C27A H27F 0.9800 . ?
C28 C30 1.521(4) . ?
C28 C29 1.531(4) . ?
C28 H28A 1.0000 . ?
C29 H29A 0.9800 . ?
C29 H29B 0.9800 . ?
C29 H29C 0.9800 . ?
C30 H30A 0.9800 . ?
C30 H30B 0.9800 . ?
C30 H30C 0.9800 . ?
C31 C32 1.411(3) . ?
C31 C36 1.416(3) . ?
C32 C33 1.397(4) . ?
C32 C37 1.507(4) . ?
C33 C34 1.387(4) . ?
C33 H33A 0.9500 . ?
C34 C35 1.377(4) . ?
C34 H34A 0.9500 . ?
C35 C36 1.399(4) . ?
C35 H35A 0.9500 . ?
C36 C43 1.498(4) . ?
C37 C42 1.407(4) . ?
C37 C38 1.417(4) . ?
C38 C39 1.393(4) . ?
C38 C49 1.526(4) . ?
C39 C40 1.375(4) . ?
C39 H39A 0.9500 . ?
C40 C41 1.383(4) . ?
C40 H40A 0.9500 . ?
C41 C42 1.396(4) . ?
C41 H41A 0.9500 . ?
C42 C52 1.518(4) . ?
C43 C48 1.407(3) . ?
C43 C44 1.421(3) . ?
C44 C45 1.373(4) . ?
C44 C55 1.522(4) . ?
C45 C46 1.381(4) . ?
C45 H45A 0.9500 . ?
C46 C47 1.384(4) . ?
C46 H46A 0.9500 . ?
C47 C48 1.387(4) . ?
C47 H47A 0.9500 . ?
C48 C58 1.522(3) . ?
C49 C51 1.529(4) . ?
C49 C50 1.533(4) . ?
C49 H49A 1.0000 . ?
C50 H50A 0.9800 . ?
C50 H50B 0.9800 . ?
C50 H50C 0.9800 . ?
C51 H51A 0.9800 . ?
C51 H51B 0.9800 . ?
C51 H51C 0.9800 . ?
C52 C54 1.527(4) . ?
C52 C53 1.533(4) . ?
C52 H52A 1.0000 . ?
C53 H53A 0.9800 . ?
C53 H53B 0.9800 . ?
C53 H53C 0.9800 . ?
C54 H54A 0.9800 . ?
C54 H54B 0.9800 . ?
C54 H54C 0.9800 . ?
C55 C56 1.523(4) . ?
C55 C57 1.529(4) . ?
C55 H55A 1.0000 . ?
C56 H56A 0.9800 . ?
C56 H56B 0.9800 . ?
C56 H56C 0.9800 . ?
C57 H57A 0.9800 . ?
C57 H57B 0.9800 . ?
C57 H57C 0.9800 . ?
C58 C59 1.523(4) . ?
C58 C60 1.529(4) . ?
C58 H58A 1.0000 . ?
C59 H59A 0.9800 . ?
C59 H59B 0.9800 . ?
C59 H59C 0.9800 . ?
C60 H60A 0.9800 . ?
C60 H60B 0.9800 . ?
C60 H60C 0.9800 . ?
C61 C63 1.532(4) . ?
C61 C64 1.539(3) . ?
C61 C62 1.540(4) . ?
C62 C65 1.536(4) . ?
C62 H62A 0.9900 . ?
C62 H62B 0.9900 . ?
C63 C67 1.540(3) . ?
C63 H63A 0.9900 . ?
C63 H63B 0.9900 . ?
C64 C69 1.545(3) . ?
C64 H64A 0.9900 . ?
C64 H64B 0.9900 . ?
C65 C66 1.515(4) . ?
C65 C70 1.538(4) . ?
C65 H65A 1.0000 . ?
C66 C67 1.529(5) . ?
C66 H66A 0.9900 . ?
C66 H66B 0.9900 . ?
C67 C68 1.526(4) . ?
C67 H67A 1.0000 . ?
C68 C69 1.531(4) . ?
C68 H68A 0.9900 . ?
C68 H68B 0.9900 . ?
C69 C70 1.523(4) . ?
C69 H69A 1.0000 . ?
C70 H70A 0.9900 . ?
C70 H70B 0.9900 . ?
C71 C72 1.473(6) . ?
C71 H71A 0.9800 . ?
C71 H71B 0.9800 . ?
C71 H71C 0.9800 . ?
C72 C73 1.518(5) . ?
C72 H72A 0.9900 . ?
C72 H72B 0.9900 . ?
C73 C74 1.487(5) . ?
C73 H73A 0.9900 . ?
C73 H73B 0.9900 . ?
C74 C75 1.511(5) . ?
C74 H74A 0.9900 . ?
C74 H74B 0.9900 . ?
C75 C76 1.475(6) . ?
C75 H75A 0.9900 . ?
C75 H75B 0.9900 . ?
C76 H76A 0.9800 . ?
C76 H76B 0.9800 . ?
C76 H76C 0.9800 . ?

loop_
_platon_squeeze_void_nr
_platon_squeeze_void_average_x
_platon_squeeze_void_average_y
_platon_squeeze_void_average_z
_platon_squeeze_void_volume
_platon_squeeze_void_count_electrons
_platon_squeeze_void_content
1 0.267 0.415 0.030 38 2 ' '
2 0.233 0.916 0.470 38 2 ' '
3 0.733 0.584 -0.030 38 2 ' '
4 0.767 0.084 0.530 38 2 ' '
